data_2214062
loop_
_publ_author_name
'Yang, Sen-Lin'
'Luo, Zhi-Gang'

_publ_section_title
;
 <i>N</i>'-(2-Nitrobenzoyl)benzohydrazide
;
_journal_coeditor_code BI2195
_journal_issue 7
_journal_name_full 'Acta Crystallographica Section E'
_journal_page_first o3208
_journal_page_last o3208
_journal_paper_doi 10.1107/S1600536807028024
_journal_volume 63
_journal_year 2007
_chemical_formula_iupac 'C14 H11 N3 O4'
_chemical_formula_moiety 'C14 H11 N3 O4'
_chemical_formula_sum 'C14 H11 N3 O4'
_chemical_formula_weight 285.26
_chemical_name_systematic
;
<i>N</i>'-(2-Nitrobenzoyl)benzohydrazide
;
_space_group_IT_number 14
_symmetry_cell_setting monoclinic
_symmetry_space_group_name_Hall '-P 2yn'
_symmetry_space_group_name_H-M 'P 1 21/n 1'
_atom_sites_solution_hydrogens geom
_atom_sites_solution_primary direct
_atom_sites_solution_secondary difmap
_cell_angle_alpha 90.00
_cell_angle_beta 92.78(3)
_cell_angle_gamma 90.00
_cell_formula_units_Z 4
_cell_length_a 8.2363(16)
_cell_length_b 12.834(3)
_cell_length_c 12.955(3)
_cell_measurement_reflns_used 2796
_cell_measurement_temperature 298(2)
_cell_measurement_theta_max 25
_cell_measurement_theta_min 4.2
_cell_volume 1367.8(5)
_computing_cell_refinement 'SAINT (Bruker, 1998)'
_computing_data_collection 'SMART (Bruker, 1998)'
_computing_data_reduction SAINT
_computing_molecular_graphics 'SHELXTL (Bruker, 1997)'
_computing_publication_material SHELXTL
_computing_structure_refinement 'SHELXL97 (Sheldrick, 1997)'
_computing_structure_solution 'SHELXS97 (Sheldrick, 1997)'
_diffrn_ambient_temperature 298(2)
_diffrn_measured_fraction_theta_full 0.973
_diffrn_measured_fraction_theta_max 0.973
_diffrn_measurement_device_type 'Bruker SMART APEX CCD'
_diffrn_measurement_method \w
_diffrn_radiation_monochromator graphite
_diffrn_radiation_source 'fine-focus sealed tube'
_diffrn_radiation_type MoK\a
_diffrn_radiation_wavelength 0.71073
_diffrn_reflns_av_R_equivalents 0.0316
_diffrn_reflns_av_sigmaI/netI 0.0448
_diffrn_reflns_limit_h_max 10
_diffrn_reflns_limit_h_min -10
_diffrn_reflns_limit_k_max 17
_diffrn_reflns_limit_k_min -17
_diffrn_reflns_limit_l_max 17
_diffrn_reflns_limit_l_min -17
_diffrn_reflns_number 10170
_diffrn_reflns_theta_full 28.31
_diffrn_reflns_theta_max 28.31
_diffrn_reflns_theta_min 2.24
_diffrn_standards_number 0
_exptl_absorpt_coefficient_mu 0.104
_exptl_absorpt_correction_T_max 0.991
_exptl_absorpt_correction_T_min 0.988
_exptl_absorpt_correction_type multi-scan
_exptl_absorpt_process_details '(SADABS; Sheldrick, 1996)'
_exptl_crystal_colour colourless
_exptl_crystal_density_diffrn 1.385
_exptl_crystal_density_method 'not measured'
_exptl_crystal_description block
_exptl_crystal_F_000 592
_exptl_crystal_size_max 0.16
_exptl_crystal_size_mid 0.08
_exptl_crystal_size_min 0.06
_refine_diff_density_max 0.167
_refine_diff_density_min -0.150
_refine_ls_extinction_coef 0.0064(15)
_refine_ls_extinction_expression Fc^*^=kFc[1+0.001xFc^2^\l^3^/sin(2\q)]^-1/4^
_refine_ls_extinction_method SHELXL97
_refine_ls_goodness_of_fit_ref 0.950
_refine_ls_hydrogen_treatment mixed
_refine_ls_matrix_type full
_refine_ls_number_parameters 199
_refine_ls_number_reflns 3313
_refine_ls_number_restraints 0
_refine_ls_restrained_S_all 0.950
_refine_ls_R_factor_all 0.0862
_refine_ls_R_factor_gt 0.0420
_refine_ls_shift/su_max 0.000
_refine_ls_shift/su_mean 0.000
_refine_ls_structure_factor_coef Fsqd
_refine_ls_weighting_details 'calc w=1/[\s^2^(Fo^2^)+(0.0672P)^2^] where P=(Fo^2^+2Fc^2^)/3'
_refine_ls_weighting_scheme calc
_refine_ls_wR_factor_gt 0.1103
_refine_ls_wR_factor_ref 0.1242
_reflns_number_gt 1747
_reflns_number_total 3313
_reflns_threshold_expression I>2\s(I)
_cod_data_source_file bi2195.cif
_cod_data_source_block I
_cod_original_sg_symbol_H-M 'P 21/n'
_cod_database_code 2214062
_cod_database_fobs_code 2214062

loop_
_symmetry_equiv_pos_as_xyz
'x, y, z'
'-x+1/2, y+1/2, -z+1/2'
'-x, -y, -z'
'x-1/2, -y-1/2, z-1/2'

loop_
_atom_site_type_symbol
_atom_site_label
_atom_site_fract_x
_atom_site_fract_y
_atom_site_fract_z
_atom_site_U_iso_or_equiv
_atom_site_adp_type
_atom_site_calc_flag
_atom_site_refinement_flags
_atom_site_occupancy
O O1 0.07092(13) -0.01088(8) 0.37340(8) 0.0562(3) Uani d . 1
C C7 0.19938(19) -0.05391(11) 0.39718(12) 0.0458(4) Uani d . 1
O O2 0.43196(14) 0.15833(9) 0.48726(9) 0.0617(3) Uani d . 1
C C2 0.28541(18) -0.23966(11) 0.34355(11) 0.0467(4) Uani d . 1
N N2 0.24453(17) 0.04930(10) 0.54726(10) 0.0557(4) Uani d . 1
C C8 0.31783(18) 0.14319(12) 0.54234(11) 0.0480(4) Uani d . 1
C C1 0.27361(17) -0.13295(11) 0.32778(11) 0.0441(4) Uani d . 1
N N3 0.21728(19) -0.28640(11) 0.43411(11) 0.0644(4) Uani d . 1
O O4 0.13109(17) -0.23342(11) 0.48638(10) 0.0794(4) Uani d . 1
N N1 0.29262(18) -0.02943(11) 0.48098(11) 0.0567(4) Uani d . 1
C C5 0.4118(2) -0.15825(13) 0.16931(13) 0.0609(5) Uani d . 1
H H5 0.4553 -0.1303 0.1105 0.073 Uiso calc R 1
C C6 0.3380(2) -0.09398(12) 0.23843(12) 0.0566(4) Uani d . 1
H H6 0.3311 -0.0229 0.2249 0.068 Uiso calc R 1
C C3 0.3582(2) -0.30420(12) 0.27425(13) 0.0548(4) Uani d . 1
H H3 0.3643 -0.3755 0.2867 0.066 Uiso calc R 1
C C9 0.25532(18) 0.22508(12) 0.61152(12) 0.0516(4) Uani d . 1
C C4 0.4212(2) -0.26365(13) 0.18751(13) 0.0577(4) Uani d . 1
H H4 0.4703 -0.3072 0.1408 0.069 Uiso calc R 1
C C10 0.1773(2) 0.20236(14) 0.70013(14) 0.0636(5) Uani d . 1
H H10 0.1600 0.1333 0.7185 0.076 Uiso calc R 1
O O3 0.2459(3) -0.37735(12) 0.45241(13) 0.1253(7) Uani d . 1
C C14 0.2827(2) 0.32818(14) 0.58496(16) 0.0727(5) Uani d . 1
H H14 0.3383 0.3442 0.5262 0.087 Uiso calc R 1
C C11 0.1241(2) 0.2825(2) 0.76252(16) 0.0848(7) Uani d . 1
H H11 0.0716 0.2673 0.8226 0.102 Uiso calc R 1
C C12 0.1499(3) 0.3842(2) 0.7347(2) 0.1023(9) Uani d . 1
H H12 0.1147 0.4380 0.7762 0.123 Uiso calc R 1
C C13 0.2263(3) 0.40685(16) 0.6470(2) 0.0994(8) Uani d . 1
H H13 0.2409 0.4761 0.6283 0.119 Uiso calc R 1
H H8 0.146(2) 0.0389(12) 0.5726(12) 0.060(5) Uiso d . 1
H H7 0.382(2) -0.0660(15) 0.5020(14) 0.078(6) Uiso d . 1

loop_
_atom_site_aniso_label
_atom_site_aniso_U_11
_atom_site_aniso_U_22
_atom_site_aniso_U_33
_atom_site_aniso_U_12
_atom_site_aniso_U_13
_atom_site_aniso_U_23
O1 0.0534(7) 0.0529(7) 0.0630(7) 0.0075(5) 0.0112(6) 0.0014(5)
C7 0.0465(9) 0.0409(8) 0.0512(9) -0.0023(7) 0.0150(8) -0.0010(7)
O2 0.0573(7) 0.0653(8) 0.0640(7) 0.0040(5) 0.0176(6) -0.0002(6)
C2 0.0517(9) 0.0440(8) 0.0453(8) -0.0049(7) 0.0115(7) -0.0024(7)
N2 0.0523(8) 0.0541(8) 0.0623(9) 0.0022(7) 0.0200(7) -0.0199(6)
C8 0.0463(9) 0.0522(10) 0.0456(9) 0.0055(7) 0.0034(8) -0.0038(7)
C1 0.0447(9) 0.0427(8) 0.0456(8) -0.0022(6) 0.0100(7) -0.0042(6)
N3 0.0843(11) 0.0494(9) 0.0616(9) -0.0037(7) 0.0239(8) 0.0058(7)
O4 0.0975(10) 0.0758(9) 0.0687(8) -0.0047(7) 0.0438(8) 0.0031(6)
N1 0.0536(9) 0.0549(8) 0.0621(9) 0.0107(7) 0.0090(8) -0.0197(7)
C5 0.0698(12) 0.0679(11) 0.0465(9) -0.0038(9) 0.0190(9) -0.0021(8)
C6 0.0681(11) 0.0478(9) 0.0554(10) -0.0008(7) 0.0188(9) 0.0010(7)
C3 0.0613(11) 0.0427(8) 0.0610(10) -0.0036(7) 0.0087(9) -0.0114(7)
C9 0.0488(10) 0.0524(10) 0.0529(10) 0.0066(7) -0.0046(8) -0.0112(7)
C4 0.0624(11) 0.0601(10) 0.0519(10) -0.0005(8) 0.0151(8) -0.0169(8)
C10 0.0613(11) 0.0712(11) 0.0587(11) 0.0040(9) 0.0060(9) -0.0213(9)
O3 0.1998(19) 0.0605(9) 0.1222(13) 0.0202(10) 0.0747(13) 0.0333(9)
C14 0.0831(14) 0.0571(11) 0.0767(13) 0.0068(9) -0.0091(11) -0.0064(9)
C11 0.0757(14) 0.1096(19) 0.0690(13) 0.0188(12) 0.0030(11) -0.0430(12)
C12 0.1058(19) 0.0932(19) 0.105(2) 0.0409(14) -0.0203(16) -0.0565(16)
C13 0.123(2) 0.0572(12) 0.114(2) 0.0236(13) -0.0272(17) -0.0266(13)

loop_
_atom_type_symbol
_atom_type_description
_atom_type_scat_dispersion_real
_atom_type_scat_dispersion_imag
_atom_type_scat_source
C C 0.0033 0.0016 'International Tables Vol C Tables 4.2.6.8 and 6.1.1.4'
H H 0.0000 0.0000 'International Tables Vol C Tables 4.2.6.8 and 6.1.1.4'
N N 0.0061 0.0033 'International Tables Vol C Tables 4.2.6.8 and 6.1.1.4'
O O 0.0106 0.0060 'International Tables Vol C Tables 4.2.6.8 and 6.1.1.4'

loop_
_geom_angle_atom_site_label_1
_geom_angle_atom_site_label_2
_geom_angle_atom_site_label_3
_geom_angle
O1 C7 N1 123.78(14)
O1 C7 C1 121.80(15)
N1 C7 C1 114.19(13)
C3 C2 C1 121.76(14)
C3 C2 N3 118.30(14)
C1 C2 N3 119.93(13)
C8 N2 N1 118.42(13)
C8 N2 H8 124.3(10)
N1 N2 H8 113.9(11)
O2 C8 N2 121.83(14)
O2 C8 C9 122.48(15)
N2 C8 C9 115.64(13)
C2 C1 C6 116.82(13)
C2 C1 C7 127.23(13)
C6 C1 C7 115.95(13)
O3 N3 O4 122.98(15)
O3 N3 C2 118.43(15)
O4 N3 C2 118.57(14)
C7 N1 N2 120.06(14)
C7 N1 H7 123.4(12)
N2 N1 H7 116.2(12)
C4 C5 C6 119.98(15)
C4 C5 H5 120.0
C6 C5 H5 120.0
C5 C6 C1 121.55(15)
C5 C6 H6 119.2
C1 C6 H6 119.2
C4 C3 C2 120.12(15)
C4 C3 H3 119.9
C2 C3 H3 119.9
C10 C9 C14 119.84(15)
C10 C9 C8 122.86(15)
C14 C9 C8 117.27(15)
C3 C4 C5 119.76(14)
C3 C4 H4 120.1
C5 C4 H4 120.1
C9 C10 C11 120.12(19)
C9 C10 H10 119.9
C11 C10 H10 119.9
C13 C14 C9 119.2(2)
C13 C14 H14 120.4
C9 C14 H14 120.4
C12 C11 C10 119.5(2)
C12 C11 H11 120.2
C10 C11 H11 120.2
C13 C12 C11 120.48(19)
C13 C12 H12 119.8
C11 C12 H12 119.8
C12 C13 C14 120.8(2)
C12 C13 H13 119.6
C14 C13 H13 119.6

loop_
_geom_bond_atom_site_label_1
_geom_bond_atom_site_label_2
_geom_bond_distance
O1 C7 1.2197(18)
C7 N1 1.336(2)
C7 C1 1.5050(19)
O2 C8 1.2230(18)
C2 C3 1.380(2)
C2 C1 1.387(2)
C2 N3 1.454(2)
N2 C8 1.351(2)
N2 N1 1.3958(17)
N2 H8 0.90(2)
C8 C9 1.489(2)
C1 C6 1.389(2)
N3 O3 1.2119(19)
N3 O4 1.2131(18)
N1 H7 0.91(2)
C5 C4 1.375(2)
C5 C6 1.380(2)
C5 H5 0.930
C6 H6 0.930
C3 C4 1.364(2)
C3 H3 0.930
C9 C10 1.374(2)
C9 C14 1.388(2)
C4 H4 0.930
C10 C11 1.392(2)
C10 H10 0.930
C14 C13 1.385(3)
C14 H14 0.930
C11 C12 1.374(4)
C11 H11 0.930
C12 C13 1.356(4)
C12 H12 0.930
C13 H13 0.930

loop_
_geom_hbond_atom_site_label_D
_geom_hbond_atom_site_label_H
_geom_hbond_atom_site_label_A
_geom_hbond_site_symmetry_A
_geom_hbond_distance_DH
_geom_hbond_distance_HA
_geom_hbond_distance_DA
_geom_hbond_angle_DHA
_geom_hbond_publ_flag
N2 H8 O1 3_556 0.90(2) 1.99(2) 2.8825(18) 178.0(15) y
N1 H7 O2 3_656 0.91(2) 1.93(2) 2.8216(19) 165.8(17) y

loop_
_geom_torsion_atom_site_label_1
_geom_torsion_atom_site_label_2
_geom_torsion_atom_site_label_3
_geom_torsion_atom_site_label_4
_geom_torsion
N1 N2 C8 O2 -5.4(2)
N1 N2 C8 C9 177.18(13)
C3 C2 C1 C6 0.3(2)
N3 C2 C1 C6 -178.52(15)
C3 C2 C1 C7 -179.32(15)
N3 C2 C1 C7 1.9(2)
O1 C7 C1 C2 -108.89(18)
N1 C7 C1 C2 76.56(19)
O1 C7 C1 C6 71.49(19)
N1 C7 C1 C6 -103.06(16)
C3 C2 N3 O3 9.7(3)
C1 C2 N3 O3 -171.39(17)
C3 C2 N3 O4 -168.42(15)
C1 C2 N3 O4 10.5(2)
O1 C7 N1 N2 0.1(2)
C1 C7 N1 N2 174.57(13)
C8 N2 N1 C7 -103.18(17)
C4 C5 C6 C1 0.8(3)
C2 C1 C6 C5 -0.8(2)
C7 C1 C6 C5 178.91(15)
C1 C2 C3 C4 0.1(3)
N3 C2 C3 C4 178.94(15)
O2 C8 C9 C10 -153.43(17)
N2 C8 C9 C10 24.0(2)
O2 C8 C9 C14 24.7(2)
N2 C8 C9 C14 -157.83(15)
C2 C3 C4 C5 -0.1(3)
C6 C5 C4 C3 -0.4(3)
C14 C9 C10 C11 0.8(3)
C8 C9 C10 C11 178.90(15)
C10 C9 C14 C13 -1.9(3)
C8 C9 C14 C13 179.82(16)
C9 C10 C11 C12 0.2(3)
C10 C11 C12 C13 0.1(3)
C11 C12 C13 C14 -1.3(4)
C9 C14 C13 C12 2.2(3)

loop_
_cod_related_entry_id
_cod_related_entry_database
_cod_related_entry_code
1 ChemSpider 3493030
